data_4347324
loop_
_publ_author_name
'Wang, Xiu-Li'
'Zhang, Rui'
'Wang, Xiang'
'Lin, Hong-Yan'
'Liu, Guo-Cheng'

_publ_section_title
;
 An Effective Strategy To Construct Novel Polyoxometalate-Based Hybrids by
 Deliberately Controlling Organic Ligand Transformation In Situ.
;
_journal_issue 13
_journal_name_full 'Inorganic chemistry'
_journal_page_first 6384
_journal_page_last 6393
_journal_paper_doi 10.1021/acs.inorgchem.6b00009
_journal_volume 55
_journal_year 2016
_chemical_formula_moiety 'C52 H36 Cu2 Mo12 N16 O48 P, 6(O)'
_chemical_formula_sum 'C52 H36 Cu2 Mo12 N16 O54 P'
_chemical_formula_weight 3058.32
_space_group_crystal_system tetragonal
_space_group_IT_number 86
_space_group_name_Hall '-P 4bc'
_space_group_name_H-M_alt 'P 42/n :2'
_atom_sites_solution_hydrogens geom
_audit_creation_method SHELXL-2014/7
_cell_angle_alpha 90.000(5)
_cell_angle_beta 90.000(5)
_cell_angle_gamma 90.000(5)
_cell_formula_units_Z 2
_cell_length_a 18.001(5)
_cell_length_b 18.001(5)
_cell_length_c 12.946(5)
_cell_measurement_temperature 293(2)
_cell_volume 4195(2)
_computing_structure_refinement 'SHELXL-2014/7 (Sheldrick, 2014)'
_diffrn_ambient_temperature 293(2)
_diffrn_measured_fraction_theta_full 1.000
_diffrn_measured_fraction_theta_max 1.000
_diffrn_measurement_device_type 'Bruker P4'
_diffrn_measurement_method '\w scan'
_diffrn_radiation_type MoK\a
_diffrn_radiation_wavelength 0.71069
_diffrn_reflns_av_R_equivalents 0.0543
_diffrn_reflns_av_unetI/netI 0.0371
_diffrn_reflns_Laue_measured_fraction_full 1.000
_diffrn_reflns_Laue_measured_fraction_max 1.000
_diffrn_reflns_limit_h_max 24
_diffrn_reflns_limit_h_min -19
_diffrn_reflns_limit_k_max 22
_diffrn_reflns_limit_k_min -24
_diffrn_reflns_limit_l_max 16
_diffrn_reflns_limit_l_min -17
_diffrn_reflns_number 30541
_diffrn_reflns_point_group_measured_fraction_full 1.000
_diffrn_reflns_point_group_measured_fraction_max 1.000
_diffrn_reflns_theta_full 25.240
_diffrn_reflns_theta_max 28.299
_diffrn_reflns_theta_min 1.600
_exptl_absorpt_coefficient_mu 2.358
_exptl_absorpt_correction_T_max 0.828
_exptl_absorpt_correction_T_min 0.775
_exptl_absorpt_correction_type multi-scan
_exptl_crystal_colour red
_exptl_crystal_density_diffrn 2.421
_exptl_crystal_description block
_exptl_crystal_F_000 2938.0
_exptl_crystal_size_max 0.120
_exptl_crystal_size_mid 0.090
_exptl_crystal_size_min 0.080
_refine_diff_density_max 1.758
_refine_diff_density_min -0.767
_refine_diff_density_rms 0.124
_refine_ls_extinction_method none
_refine_ls_goodness_of_fit_ref 0.955
_refine_ls_hydrogen_treatment constr
_refine_ls_matrix_type full
_refine_ls_number_parameters 311
_refine_ls_number_reflns 5212
_refine_ls_number_restraints 0
_refine_ls_restrained_S_all 0.955
_refine_ls_R_factor_all 0.0665
_refine_ls_R_factor_gt 0.0381
_refine_ls_shift/su_max 0.001
_refine_ls_shift/su_mean 0.000
_refine_ls_structure_factor_coef Fsqd
_refine_ls_weighting_details 'w=1/[\s^2^(Fo^2^)+(0.0572P)^2^+9.7756P] where P=(Fo^2^+2Fc^2^)/3'
_refine_ls_weighting_scheme calc
_refine_ls_wR_factor_gt 0.0966
_refine_ls_wR_factor_ref 0.1125
_reflns_Friedel_coverage 0.000
_reflns_number_gt 3694
_reflns_number_total 5208
_reflns_threshold_expression 'I > 2\s(I)'
_cod_data_source_file ic6b00009_si_002.cif
_cod_data_source_block 1
_cod_original_cell_volume 4195(3)
_cod_original_sg_symbol_H-M 'P 42/n'
_cod_database_code 4347324
_shelx_shelxl_version_number 2014/7
_shelx_space_group_comment
;
The symmetry employed for this shelxl refinement is uniquely defined
by the following loop, which should always be used as a source of
symmetry information in preference to the above space-group names.
They are only intended as comments.
;
_shelx_estimated_absorpt_t_min 0.524
_shelx_estimated_absorpt_t_max 0.637

loop_
_space_group_symop_operation_xyz
'x, y, z'
'-x+1/2, -y+1/2, z'
'-y, x+1/2, z+1/2'
'y+1/2, -x, z+1/2'
'-x, -y, -z'
'x-1/2, y-1/2, -z'
'y, -x-1/2, -z-1/2'
'-y-1/2, x, -z-1/2'

loop_
_atom_site_label
_atom_site_type_symbol
_atom_site_fract_x
_atom_site_fract_y
_atom_site_fract_z
_atom_site_U_iso_or_equiv
_atom_site_adp_type
_atom_site_occupancy
_atom_site_site_symmetry_order
_atom_site_calc_flag
_atom_site_refinement_flags_posn
_atom_site_refinement_flags_adp
_atom_site_refinement_flags_occupancy
Mo1 Mo 0.66730(2) 0.86558(2) 0.55767(3) 0.02856(12) Uani 1 1 d . . .
Cu1 Cu 1.0000 0.0000 0.5000 0.02420(18) Uani 1 2 d S . P
P1 P 0.7500 0.7500 0.7500 0.0136(4) Uani 1 4 d S T P
O12 O 0.61257(19) 0.9054(2) 0.4638(3) 0.0378(9) Uani 1 1 d . . .
N1 N 0.9563(2) 0.0574(2) 0.8075(3) 0.0240(8) Uani 1 1 d . . .
Mo2 Mo 0.85563(2) 0.83925(2) 0.55731(4) 0.03058(12) Uani 1 1 d . . .
O11 O 0.69536(17) 0.94899(17) 0.6356(3) 0.0276(7) Uani 1 1 d . . .
N2 N 0.9888(2) 0.0140(2) 0.6539(3) 0.0243(8) Uani 1 1 d . . .
Mo3 Mo 0.77188(3) 0.94697(2) 0.74167(3) 0.03143(12) Uani 1 1 d . . .
O10 O 0.76274(17) 0.86801(18) 0.4907(3) 0.0282(7) Uani 1 1 d . . .
N3 N 0.9129(2) 0.0661(2) 0.4742(3) 0.0258(8) Uani 1 1 d . . .
N4 N 0.7985(2) 0.1065(2) 0.4560(3) 0.0253(8) Uani 1 1 d . . .
O9 O 0.84255(17) 0.93126(17) 0.6378(3) 0.0276(7) Uani 1 1 d . . .
O8 O 0.59508(18) 0.83813(17) 0.6575(3) 0.0289(7) Uani 1 1 d . . .
O7 O 0.75776(15) 0.81878(15) 0.6815(2) 0.0191(6) Uani 1 1 d . . .
O6 O 0.7805(2) 1.0405(2) 0.7637(3) 0.0476(11) Uani 1 1 d . . .
O5 O 0.83857(17) 0.74026(18) 0.5171(3) 0.0290(7) Uani 1 1 d . . .
O4 O 0.91905(17) 0.80549(17) 0.6609(3) 0.0290(7) Uani 1 1 d . . .
O3 O 0.91693(19) 0.8725(2) 0.4688(3) 0.0399(9) Uani 1 1 d . . .
C13 C 0.6013(2) 0.0778(2) 0.3855(3) 0.0221(9) Uani 1 1 d . . .
C12 C 0.8421(3) 0.0472(3) 0.4709(4) 0.0285(10) Uani 1 1 d . . .
H12A H 0.8247 -0.0011 0.4781 0.034 Uiso 1 1 calc R U .
C11 C 0.6076(3) 0.1512(3) 0.5396(4) 0.0284(10) Uani 1 1 d . . .
C10 C 0.6788(2) 0.0728(3) 0.3825(4) 0.0256(10) Uani 1 1 d . . .
H10A H 0.7026 0.0465 0.3303 0.031 Uiso 1 1 calc R U .
C9 C 0.7188(2) 0.1080(2) 0.4589(4) 0.0239(9) Uani 1 1 d . . .
C8 C 0.9562(3) 0.0686(3) 0.7046(4) 0.0258(10) Uani 1 1 d . . .
H8A H 0.9355 0.1101 0.6728 0.031 Uiso 1 1 calc R U .
O2 O 0.4997(3) 0.1988(3) 0.6279(5) 0.0905(19) Uani 1 1 d . . .
C7 C 1.0116(3) -0.0353(3) 0.7299(4) 0.0320(11) Uani 1 1 d . . .
H7A H 1.0370 -0.0795 0.7179 0.038 Uiso 1 1 calc R U .
C6 C 0.5662(2) 0.1176(3) 0.4624(4) 0.0266(10) Uani 1 1 d . . .
H6A H 0.5147 0.1218 0.4625 0.032 Uiso 1 1 calc R U .
C5 C 0.6851(3) 0.1462(3) 0.5374(4) 0.0292(10) Uani 1 1 d . . .
H5A H 0.7134 0.1686 0.5888 0.035 Uiso 1 1 calc R U .
C4 C 0.9916(3) -0.0099(3) 0.8237(4) 0.0319(11) Uani 1 1 d . . .
H4A H 0.9999 -0.0330 0.8869 0.038 Uiso 1 1 calc R U .
C3 C 0.9143(3) 0.1415(3) 0.4592(5) 0.0431(14) Uani 1 1 d . . .
H3A H 0.9570 0.1705 0.4569 0.052 Uiso 1 1 calc R U .
O1 O 0.6098(3) 0.2345(4) 0.6809(5) 0.110(3) Uani 1 1 d . . .
C2 C 0.8447(3) 0.1672(3) 0.4484(6) 0.0497(17) Uani 1 1 d . . .
H2A H 0.8306 0.2163 0.4378 0.060 Uiso 1 1 calc R U .
C1 C 0.5718(3) 0.1961(3) 0.6235(5) 0.0433(14) Uani 1 1 d . . .
O2W O 0.7500 0.2500 0.7726(8) 0.195(8) Uani 1 2 d S T P
O1W O 0.3980(6) 0.2729(10) 0.7654(7) 0.279(9) Uani 1 1 d . . .

loop_
_atom_site_aniso_label
_atom_site_aniso_U_11
_atom_site_aniso_U_22
_atom_site_aniso_U_33
_atom_site_aniso_U_23
_atom_site_aniso_U_13
_atom_site_aniso_U_12
Mo1 0.0186(2) 0.0363(2) 0.0308(2) 0.00933(18) -0.00420(16) -0.00177(16)
Cu1 0.0159(4) 0.0356(5) 0.0211(4) 0.0009(3) 0.0023(3) 0.0096(3)
P1 0.0115(6) 0.0115(6) 0.0179(10) 0.000 0.000 0.000
O12 0.0264(18) 0.040(2) 0.047(2) 0.0134(17) -0.0076(16) -0.0023(15)
N1 0.029(2) 0.0202(18) 0.023(2) 0.0020(15) 0.0020(16) 0.0022(15)
Mo2 0.0181(2) 0.0319(2) 0.0417(3) 0.01408(19) 0.00731(18) -0.00091(16)
O11 0.0263(17) 0.0199(16) 0.0364(19) 0.0038(14) -0.0053(14) 0.0016(13)
N2 0.0229(19) 0.028(2) 0.0223(19) 0.0004(16) 0.0045(15) 0.0038(15)
Mo3 0.0335(2) 0.0204(2) 0.0404(3) 0.00143(18) -0.00192(19) -0.00174(17)
O10 0.0209(16) 0.0350(18) 0.0289(18) 0.0072(15) -0.0009(13) -0.0025(13)
N3 0.0153(18) 0.035(2) 0.027(2) 0.0008(17) 0.0005(15) 0.0063(16)
N4 0.0169(18) 0.026(2) 0.033(2) -0.0023(16) -0.0023(16) 0.0044(15)
O9 0.0234(16) 0.0235(16) 0.0359(19) 0.0047(14) -0.0005(14) -0.0040(13)
O8 0.0268(17) 0.0260(17) 0.0339(19) 0.0041(14) 0.0043(14) 0.0004(13)
O7 0.0173(14) 0.0146(14) 0.0254(16) 0.0027(12) -0.0005(12) 0.0001(11)
O6 0.051(3) 0.035(2) 0.057(3) -0.0031(18) -0.007(2) -0.0098(18)
O5 0.0211(16) 0.0348(19) 0.0312(18) -0.0025(15) 0.0030(14) -0.0028(14)
O4 0.0224(16) 0.0250(17) 0.040(2) -0.0008(14) -0.0033(14) -0.0026(13)
O3 0.0248(18) 0.047(2) 0.048(2) 0.0160(18) 0.0084(16) -0.0032(16)
C13 0.023(2) 0.026(2) 0.017(2) 0.0016(17) -0.0036(17) -0.0009(18)
C12 0.027(2) 0.026(2) 0.033(3) 0.005(2) 0.000(2) 0.0068(19)
C11 0.021(2) 0.038(3) 0.026(2) -0.008(2) 0.0005(19) 0.005(2)
C10 0.022(2) 0.030(2) 0.025(2) -0.0042(19) 0.0021(18) 0.0031(18)
C9 0.016(2) 0.024(2) 0.031(2) 0.0022(19) -0.0029(18) 0.0044(17)
C8 0.029(2) 0.026(2) 0.022(2) 0.0026(19) 0.0034(19) 0.0032(19)
O2 0.051(3) 0.119(5) 0.101(5) -0.053(4) 0.010(3) 0.010(3)
C7 0.034(3) 0.027(3) 0.035(3) 0.000(2) 0.004(2) 0.005(2)
C6 0.017(2) 0.034(3) 0.029(2) -0.001(2) 0.0011(18) 0.0024(18)
C5 0.022(2) 0.034(3) 0.031(3) -0.007(2) -0.0070(19) -0.0011(19)
C4 0.038(3) 0.029(3) 0.028(3) -0.001(2) 0.003(2) 0.010(2)
C3 0.021(2) 0.038(3) 0.071(4) -0.013(3) -0.006(3) -0.005(2)
O1 0.045(3) 0.184(7) 0.101(5) -0.108(5) -0.008(3) 0.007(3)
C2 0.024(3) 0.023(3) 0.103(6) -0.004(3) -0.005(3) 0.004(2)
C1 0.023(3) 0.062(4) 0.045(3) -0.025(3) -0.001(2) -0.001(2)
O2W 0.078(7) 0.42(2) 0.087(8) 0.000 0.000 -0.097(11)
O1W 0.162(10) 0.57(3) 0.107(7) -0.154(11) -0.046(6) 0.162(13)

loop_
_atom_type_symbol
_atom_type_description
_atom_type_scat_dispersion_real
_atom_type_scat_dispersion_imag
_atom_type_scat_source
C C 0.0033 0.0016 'International Tables Vol C Tables 4.2.6.8 and 6.1.1.4'
H H 0.0000 0.0000 'International Tables Vol C Tables 4.2.6.8 and 6.1.1.4'
N N 0.0061 0.0033 'International Tables Vol C Tables 4.2.6.8 and 6.1.1.4'
O O 0.0106 0.0060 'International Tables Vol C Tables 4.2.6.8 and 6.1.1.4'
P P 0.1023 0.0942 'International Tables Vol C Tables 4.2.6.8 and 6.1.1.4'
Cu Cu 0.3201 1.2651 'International Tables Vol C Tables 4.2.6.8 and 6.1.1.4'
Mo Mo -1.6832 0.6857 'International Tables Vol C Tables 4.2.6.8 and 6.1.1.4'

loop_
_geom_angle_atom_site_label_1
_geom_angle_atom_site_label_2
_geom_angle_atom_site_label_3
_geom_angle
_geom_angle_site_symmetry_1
_geom_angle_site_symmetry_3
O12 Mo1 O11 101.55(16) . .
O12 Mo1 O8 101.38(16) . .
O11 Mo1 O8 91.51(15) . .
O12 Mo1 O10 100.57(16) . .
O11 Mo1 O10 89.06(14) . .
O8 Mo1 O10 157.46(14) . .
O12 Mo1 O5 100.57(16) . 2_665
O11 Mo1 O5 157.88(13) . 2_665
O8 Mo1 O5 83.88(14) . 2_665
O10 Mo1 O5 87.14(14) . 2_665
O12 Mo1 O7 172.62(14) . .
O11 Mo1 O7 75.10(11) . .
O8 Mo1 O7 85.38(12) . .
O10 Mo1 O7 72.99(12) . .
O5 Mo1 O7 82.95(12) 2_665 .
N3 Cu1 N3 180.0 5_756 .
N3 Cu1 N2 89.30(15) 5_756 .
N3 Cu1 N2 90.70(15) . .
N3 Cu1 N2 90.71(15) 5_756 5_756
N3 Cu1 N2 89.29(15) . 5_756
N2 Cu1 N2 180.0 . 5_756
O7 P1 O7 109.63(11) 2_665 7_577
O7 P1 O7 109.63(11) 2_665 8_757
O7 P1 O7 109.2(2) 7_577 8_757
O7 P1 O7 109.2(2) 2_665 .
O7 P1 O7 109.63(11) 7_577 .
O7 P1 O7 109.63(11) 8_757 .
C8 N1 C4 106.3(4) . .
C8 N1 C13 128.2(4) . 3_645
C4 N1 C13 125.3(4) . 3_645
O3 Mo2 O4 101.67(16) . .
O3 Mo2 O5 104.67(17) . .
O4 Mo2 O5 89.43(14) . .
O3 Mo2 O10 99.51(16) . .
O4 Mo2 O10 158.38(14) . .
O5 Mo2 O10 89.39(14) . .
O3 Mo2 O9 97.93(17) . .
O4 Mo2 O9 88.08(14) . .
O5 Mo2 O9 157.30(14) . .
O10 Mo2 O9 84.74(14) . .
O3 Mo2 O7 167.63(15) . .
O4 Mo2 O7 85.28(13) . .
O5 Mo2 O7 85.44(12) . .
O10 Mo2 O7 73.10(12) . .
O9 Mo2 O7 71.87(11) . .
Mo1 O11 Mo3 123.69(16) . .
C8 N2 C7 104.8(4) . .
C8 N2 Cu1 128.9(3) . .
C7 N2 Cu1 126.2(3) . .
O6 Mo3 O9 101.92(18) . .
O6 Mo3 O8 102.58(17) . 7_577
O9 Mo3 O8 90.38(15) . 7_577
O6 Mo3 O4 102.15(17) . 8_757
O9 Mo3 O4 155.93(13) . 8_757
O8 Mo3 O4 84.39(14) 7_577 8_757
O6 Mo3 O11 99.37(17) . .
O9 Mo3 O11 88.69(14) . .
O8 Mo3 O11 157.73(13) 7_577 .
O4 Mo3 O11 87.44(15) 8_757 .
O6 Mo3 O7 170.98(16) . .
O9 Mo3 O7 72.54(11) . .
O8 Mo3 O7 84.78(12) 7_577 .
O4 Mo3 O7 83.58(12) 8_757 .
O11 Mo3 O7 73.72(11) . .
Mo1 O10 Mo2 124.06(17) . .
C12 N3 C3 105.5(4) . .
C12 N3 Cu1 127.6(3) . .
C3 N3 Cu1 126.8(3) . .
C12 N4 C2 106.8(4) . .
C12 N4 C9 126.7(4) . .
C2 N4 C9 126.2(4) . .
Mo3 O9 Mo2 126.00(16) . .
Mo1 O8 Mo3 153.24(19) . 8_757
P1 O7 Mo2 125.20(15) . .
P1 O7 Mo1 126.91(15) . .
Mo2 O7 Mo1 89.80(10) . .
P1 O7 Mo3 126.04(17) . .
Mo2 O7 Mo3 89.55(9) . .
Mo1 O7 Mo3 87.29(9) . .
Mo2 O5 Mo1 147.9(2) . 2_665
Mo2 O4 Mo3 149.16(18) . 7_577
C6 C13 C10 120.7(4) . .
C6 C13 N1 118.8(4) . 4_564
C10 C13 N1 120.4(4) . 4_564
N3 C12 N4 111.4(4) . .
C6 C11 C5 119.7(4) . .
C6 C11 C1 121.8(4) . .
C5 C11 C1 118.5(4) . .
C9 C10 C13 118.1(4) . .
C5 C9 C10 122.1(4) . .
C5 C9 N4 118.2(4) . .
C10 C9 N4 119.7(4) . .
N2 C8 N1 112.3(4) . .
C4 C7 N2 110.1(4) . .
C13 C6 C11 120.0(4) . .
C9 C5 C11 119.3(4) . .
C7 C4 N1 106.5(4) . .
C2 C3 N3 109.8(5) . .
C3 C2 N4 106.4(5) . .
O1 C1 O2 120.7(5) . .
O1 C1 C11 120.3(5) . .
O2 C1 C11 118.7(5) . .

loop_
_geom_bond_atom_site_label_1
_geom_bond_atom_site_label_2
_geom_bond_distance
_geom_bond_site_symmetry_2
Mo1 O12 1.721(3) .
Mo1 O11 1.879(3) .
Mo1 O8 1.899(3) .
Mo1 O10 1.925(3) .
Mo1 O5 1.979(3) 2_665
Mo1 O7 2.436(3) .
Cu1 N3 1.997(4) 5_756
Cu1 N3 1.997(4) .
Cu1 N2 2.019(4) .
Cu1 N2 2.019(4) 5_756
P1 O7 1.529(3) 2_665
P1 O7 1.529(3) 7_577
P1 O7 1.529(3) 8_757
P1 O7 1.529(3) .
N1 C8 1.348(6) .
N1 C4 1.384(6) .
N1 C13 1.422(6) 3_645
Mo2 O3 1.699(3) .
Mo2 O4 1.863(3) .
Mo2 O5 1.882(3) .
Mo2 O10 1.951(3) .
Mo2 O9 1.971(3) .
Mo2 O7 2.414(3) .
O11 Mo3 1.945(3) .
N2 C8 1.319(6) .
N2 C7 1.387(6) .
Mo3 O6 1.715(4) .
Mo3 O9 1.873(3) .
Mo3 O8 1.923(3) 7_577
Mo3 O4 1.945(3) 8_757
Mo3 O7 2.449(3) .
N3 C12 1.319(6) .
N3 C3 1.371(7) .
N4 C12 1.338(6) .
N4 C2 1.377(6) .
N4 C9 1.435(5) .
O8 Mo3 1.923(3) 8_757
O5 Mo1 1.979(3) 2_665
O4 Mo3 1.945(3) 7_577
C13 C6 1.379(6) .
C13 C10 1.397(6) .
C13 N1 1.422(6) 4_564
C11 C6 1.385(6) .
C11 C5 1.398(6) .
C11 C1 1.500(7) .
C10 C9 1.379(6) .
C9 C5 1.369(6) .
O2 C1 1.301(7) .
C7 C4 1.347(7) .
C3 C2 1.342(7) .
O1 C1 1.224(7) .
